data_4084067
loop_
_publ_author_name
'Schr\"oder, Felix'
'Tugny, Coralie'
'Salanouve, Elise'
'Clavier, Herv\'e'
'Giordano, Laurent'
'Moraleda, Delphine'
'Gimbert, Yves'
'Mouri\`es-Mansuy, Virginie'
'Goddard, Jean-Philippe'
'Fensterbank, Louis'

_publ_section_title
;
 Secondary Phosphine Oxide--Gold(I) Complexes and Their First Application
 in Catalysis
;
_journal_issue 15
_journal_name_full Organometallics
_journal_page_first 4051
_journal_paper_doi 10.1021/om500568q
_journal_volume 33
_journal_year 2014
_chemical_formula_moiety 'C20 H26 Au N O4 P , Sb F6'
_chemical_formula_sum 'C20 H26 Au F6 N O4 P Sb'
_chemical_formula_weight 808.10
_chemical_name_systematic
;
 ?
;
_space_group_IT_number 14
_symmetry_cell_setting monoclinic
_symmetry_space_group_name_Hall '-P 2ybc'
_symmetry_space_group_name_H-M 'P 1 21/c 1'
_atom_sites_solution_hydrogens geom
_atom_sites_solution_primary direct
_atom_sites_solution_secondary difmap
_audit_creation_method SHELXL-97
_cell_angle_alpha 90.00
_cell_angle_beta 94.626(2)
_cell_angle_gamma 90.00
_cell_formula_units_Z 4
_cell_length_a 8.6591(3)
_cell_length_b 16.4937(5)
_cell_length_c 18.0709(6)
_cell_measurement_temperature 200(2)
_cell_volume 2572.49(15)
_computing_cell_refinement 'Dirax/lsq (Duisenberg & Schreurs, 1989-2000)'
_computing_data_collection 'Collect (Nonius BV, 1997-2000)'
_computing_data_reduction 'EvalCCD (Duisenberg & Schreurs 1990-2000)'
_computing_molecular_graphics 'DIAMOND (Brandenburg, 1999)'
_computing_publication_material 'SHELXL-97 (Sheldrick, 2008)'
_computing_structure_refinement 'SHELXL-97 (Sheldrick, 2008)'
_computing_structure_solution 'SIR92 (Giacovazzo et al, 1993)'
_diffrn_ambient_temperature 200(2)
_diffrn_detector_area_resol_mean 9
_diffrn_measured_fraction_theta_full 0.994
_diffrn_measured_fraction_theta_max 0.994
_diffrn_measurement_device '95mm CCD camera on \k-goniostat'
_diffrn_measurement_device_type KappaCCD
_diffrn_measurement_method CCD
_diffrn_radiation_monochromator graphite
_diffrn_radiation_source 'fine-focus sealed tube'
_diffrn_radiation_type MoK\a
_diffrn_radiation_wavelength 0.71073
_diffrn_reflns_av_R_equivalents 0.0269
_diffrn_reflns_av_sigmaI/netI 0.0258
_diffrn_reflns_limit_h_max 13
_diffrn_reflns_limit_h_min -13
_diffrn_reflns_limit_k_max 26
_diffrn_reflns_limit_k_min -26
_diffrn_reflns_limit_l_max 28
_diffrn_reflns_limit_l_min -29
_diffrn_reflns_number 46134
_diffrn_reflns_theta_full 35.11
_diffrn_reflns_theta_max 35.11
_diffrn_reflns_theta_min 2.26
_diffrn_standards_decay_% 0
_diffrn_standards_number 0
_exptl_absorpt_coefficient_mu 6.878
_exptl_absorpt_correction_T_max 0.4710
_exptl_absorpt_correction_T_min 0.4097
_exptl_absorpt_correction_type multi-scan
_exptl_absorpt_process_details
; 
R.H. Blessing, Acta Cryst. (1995), A51, 33-38
;
_exptl_crystal_colour colourless
_exptl_crystal_density_diffrn 2.087
_exptl_crystal_density_meas ?
_exptl_crystal_density_method 'not measured'
_exptl_crystal_description plate-like
_exptl_crystal_F_000 1536
_exptl_crystal_size_max 0.14
_exptl_crystal_size_mid 0.14
_exptl_crystal_size_min 0.11
_refine_diff_density_max 3.968
_refine_diff_density_min -2.109
_refine_diff_density_rms 0.159
_refine_ls_extinction_method none
_refine_ls_goodness_of_fit_ref 1.186
_refine_ls_hydrogen_treatment mixed
_refine_ls_matrix_type full
_refine_ls_number_parameters 314
_refine_ls_number_reflns 11342
_refine_ls_number_restraints 0
_refine_ls_restrained_S_all 1.186
_refine_ls_R_factor_all 0.0536
_refine_ls_R_factor_gt 0.0416
_refine_ls_shift/su_max 0.001
_refine_ls_shift/su_mean 0.000
_refine_ls_structure_factor_coef Fsqd
_refine_ls_weighting_details 'calc w=1/[\s^2^(Fo^2^)+(0.0185P)^2^+1.0567P] where P=(Fo^2^+2Fc^2^)/3'
_refine_ls_weighting_scheme calc
_refine_ls_wR_factor_gt 0.0908
_refine_ls_wR_factor_ref 0.0945
_reflns_number_gt 9306
_reflns_number_total 11342
_reflns_threshold_expression >2\s(I)
_cod_data_source_file om500568q_si_001.cif
_cod_data_source_block kblf
_cod_depositor_comments
;Adding full bibliography for 4084063--4084067.cif.

The following automatic conversions were performed:

'_exptl_crystal_density_meas' value 'not measured' was changed to '?'
- the value is perceived as not measured.

Automatic conversion script
Id: cif_fix_values 3008 2015-01-20 13:52:24Z robertas 
;
_cod_original_sg_symbol_H-M 'P 21/c'
_cod_database_code 4084067

loop_
_symmetry_equiv_pos_as_xyz
'x, y, z'
'-x, y+1/2, -z+1/2'
'-x, -y, -z'
'x, -y-1/2, z-1/2'

loop_
_atom_site_label
_atom_site_type_symbol
_atom_site_fract_x
_atom_site_fract_y
_atom_site_fract_z
_atom_site_U_iso_or_equiv
_atom_site_adp_type
_atom_site_occupancy
_atom_site_symmetry_multiplicity
_atom_site_calc_flag
_atom_site_refinement_flags
Au Au 0.146520(18) 0.226270(9) 0.055424(9) 0.02948(4) Uani 1 1 d .
P P 0.32912(13) 0.31653(6) 0.08975(6) 0.0306(2) Uani 1 1 d .
O1 O 0.4068(5) 0.3038(2) 0.1722(2) 0.0503(9) Uani 1 1 d .
H1 H 0.3603 0.2681 0.1928 0.060 Uiso 1 1 calc R
O2 O -0.2195(4) 0.1057(2) -0.14350(19) 0.0423(8) Uani 1 1 d .
O3 O -0.5400(4) -0.1287(2) -0.1078(2) 0.0481(9) Uani 1 1 d .
O4 O -0.1955(4) -0.0241(2) 0.08417(18) 0.0400(7) Uani 1 1 d .
N N -0.0204(4) 0.1438(2) 0.0206(2) 0.0333(7) Uani 1 1 d .
C1 C -0.1085(5) 0.0972(2) -0.0019(2) 0.0299(7) Uani 1 1 d .
C2 C -0.2187(4) 0.0396(2) -0.0305(2) 0.0284(7) Uani 1 1 d .
C3 C -0.2780(5) 0.0448(2) -0.1047(2) 0.0317(8) Uani 1 1 d .
C4 C -0.3879(5) -0.0107(3) -0.1332(3) 0.0346(8) Uani 1 1 d .
H4 H -0.4291 -0.0072 -0.1823 0.040 Uiso 1 1 calc R
C5 C -0.4348(5) -0.0714(3) -0.0867(3) 0.0348(9) Uani 1 1 d .
C6 C -0.3735(5) -0.0792(2) -0.0132(3) 0.0330(8) Uani 1 1 d .
H6 H -0.4055 -0.1211 0.0164 0.040 Uiso 1 1 calc R
C7 C -0.2651(5) -0.0239(2) 0.0147(2) 0.0303(7) Uani 1 1 d .
C8 C -0.2678(8) 0.1130(4) -0.2207(3) 0.0565(15) Uani 1 1 d .
H8A H -0.2457 0.0635 -0.2456 0.050 Uiso 1 1 calc R
H8B H -0.2130 0.1569 -0.2416 0.050 Uiso 1 1 calc R
H8C H -0.3771 0.1236 -0.2267 0.050 Uiso 1 1 calc R
C9 C -0.6205(7) -0.1229(3) -0.1803(3) 0.0532(14) Uani 1 1 d .
H9A H -0.6766 -0.0727 -0.1845 0.050 Uiso 1 1 calc R
H9B H -0.6916 -0.1674 -0.1876 0.050 Uiso 1 1 calc R
H9C H -0.5470 -0.1248 -0.2173 0.050 Uiso 1 1 calc R
C10 C -0.2162(7) -0.0932(3) 0.1295(3) 0.0501(12) Uani 1 1 d .
H10A H -0.3227 -0.0966 0.1404 0.050 Uiso 1 1 calc R
H10B H -0.1515 -0.0882 0.1750 0.050 Uiso 1 1 calc R
H10C H -0.1883 -0.1412 0.1038 0.050 Uiso 1 1 calc R
C11 C 0.4881(5) 0.3110(3) 0.0322(3) 0.0384(10) Uani 1 1 d .
C12 C 0.6405(6) 0.3209(4) 0.0612(4) 0.0567(15) Uani 1 1 d .
H12 H 0.6617 0.3320 0.1115 0.040 Uiso 1 1 calc R
C13 C 0.7591(7) 0.3143(4) 0.0164(6) 0.082(3) Uani 1 1 d .
H13 H 0.8605 0.3215 0.0365 0.040 Uiso 1 1 calc R
C14 C 0.7324(9) 0.2976(4) -0.0565(6) 0.084(3) Uani 1 1 d .
H14 H 0.8148 0.2922 -0.0861 0.040 Uiso 1 1 calc R
C15 C 0.5810(9) 0.2886(4) -0.0872(5) 0.070(2) Uani 1 1 d .
H15 H 0.5617 0.2783 -0.1377 0.040 Uiso 1 1 calc R
C16 C 0.4592(6) 0.2949(3) -0.0428(3) 0.0452(11) Uani 1 1 d .
H16 H 0.3579 0.2884 -0.0632 0.040 Uiso 1 1 calc R
C17 C 0.2619(6) 0.4220(3) 0.0898(3) 0.0391(9) Uani 1 1 d .
C18 C 0.2026(7) 0.4447(3) 0.0106(3) 0.0487(12) Uani 1 1 d .
H18A H 0.1596 0.4984 0.0102 0.050 Uiso 1 1 calc R
H18B H 0.1241 0.4069 -0.0074 0.050 Uiso 1 1 calc R
H18C H 0.2868 0.4432 -0.0208 0.050 Uiso 1 1 calc R
C19 C 0.3943(8) 0.4780(3) 0.1176(4) 0.0678(19) Uani 1 1 d .
H19A H 0.4784 0.4723 0.0864 0.050 Uiso 1 1 calc R
H19B H 0.4291 0.4637 0.1677 0.050 Uiso 1 1 calc R
H19C H 0.3587 0.5331 0.1161 0.050 Uiso 1 1 calc R
C20 C 0.1294(9) 0.4257(4) 0.1407(4) 0.0657(18) Uani 1 1 d .
H20A H 0.0873 0.4795 0.1402 0.050 Uiso 1 1 calc R
H20B H 0.1678 0.4118 0.1904 0.050 Uiso 1 1 calc R
H20C H 0.0499 0.3880 0.1236 0.050 Uiso 1 1 calc R
Sb Sb 0.08822(4) 0.15389(2) 0.275519(18) 0.04239(8) Uani 1 1 d .
F1 F 0.1026(5) 0.2132(3) 0.3642(3) 0.0795(12) Uani 1 1 d .
F2 F -0.0051(5) 0.2415(3) 0.2250(3) 0.0807(13) Uani 1 1 d .
F3 F -0.1054(5) 0.1180(3) 0.2987(2) 0.0762(12) Uani 1 1 d .
F4 F 0.2824(5) 0.1919(4) 0.2535(3) 0.111(2) Uani 1 1 d .
F5 F 0.1878(6) 0.0675(3) 0.3254(2) 0.0800(13) Uani 1 1 d .
F6 F 0.0727(7) 0.0944(4) 0.1890(2) 0.112(2) Uani 1 1 d .

loop_
_atom_site_aniso_label
_atom_site_aniso_U_11
_atom_site_aniso_U_22
_atom_site_aniso_U_33
_atom_site_aniso_U_23
_atom_site_aniso_U_13
_atom_site_aniso_U_12
Au 0.02555(7) 0.02873(7) 0.03368(7) -0.00370(6) -0.00058(5) -0.00300(5)
P 0.0298(5) 0.0264(5) 0.0343(5) -0.0008(4) -0.0049(4) -0.0034(4)
O1 0.062(2) 0.0428(19) 0.0423(18) 0.0059(15) -0.0204(17) -0.0162(17)
O2 0.048(2) 0.0387(17) 0.0389(16) 0.0055(13) -0.0055(14) -0.0103(15)
O3 0.0392(18) 0.0336(16) 0.069(2) -0.0012(16) -0.0147(17) -0.0098(14)
O4 0.0463(19) 0.0379(17) 0.0345(15) 0.0026(13) -0.0046(13) 0.0002(14)
N 0.0280(17) 0.0339(17) 0.0375(17) -0.0020(14) -0.0012(14) -0.0004(13)
C1 0.0249(18) 0.0283(18) 0.0359(19) -0.0018(14) -0.0013(14) 0.0024(14)
C2 0.0219(16) 0.0268(17) 0.0358(18) -0.0025(14) -0.0012(14) 0.0008(13)
C3 0.0287(19) 0.0285(18) 0.0372(19) -0.0006(15) -0.0011(15) 0.0002(14)
C4 0.030(2) 0.0317(19) 0.041(2) -0.0034(16) -0.0073(16) -0.0005(15)
C5 0.0266(19) 0.0267(18) 0.050(2) -0.0057(16) -0.0047(17) 0.0010(14)
C6 0.0266(18) 0.0260(17) 0.046(2) 0.0015(16) 0.0020(16) -0.0003(14)
C7 0.0263(18) 0.0274(17) 0.0368(19) -0.0007(14) 0.0005(15) 0.0045(14)
C8 0.071(4) 0.056(3) 0.041(3) 0.012(2) -0.006(3) -0.012(3)
C9 0.041(3) 0.044(3) 0.070(4) -0.015(3) -0.018(3) -0.004(2)
C10 0.057(3) 0.051(3) 0.041(2) 0.012(2) 0.003(2) 0.007(2)
C11 0.0266(19) 0.0268(19) 0.062(3) 0.0057(18) 0.0011(19) -0.0009(15)
C12 0.029(2) 0.045(3) 0.095(5) 0.002(3) -0.005(3) 0.000(2)
C13 0.027(3) 0.054(4) 0.165(9) 0.007(5) 0.011(4) 0.003(2)
C14 0.051(4) 0.052(4) 0.157(9) 0.028(5) 0.059(5) 0.014(3)
C15 0.084(5) 0.049(3) 0.084(5) 0.014(3) 0.049(4) 0.015(3)
C16 0.039(3) 0.040(2) 0.058(3) 0.007(2) 0.015(2) 0.0036(19)
C17 0.042(2) 0.0278(19) 0.046(2) -0.0051(17) -0.0008(19) 0.0002(17)
C18 0.048(3) 0.039(2) 0.059(3) 0.007(2) -0.002(2) 0.011(2)
C19 0.071(4) 0.031(2) 0.097(5) -0.008(3) -0.023(4) -0.008(3)
C20 0.084(5) 0.052(3) 0.064(4) -0.015(3) 0.025(3) 0.009(3)
Sb 0.04826(19) 0.04376(17) 0.03587(14) 0.00598(12) 0.00782(13) 0.00158(14)
F1 0.080(3) 0.078(3) 0.079(3) -0.035(2) -0.005(2) -0.004(2)
F2 0.076(3) 0.071(3) 0.096(3) 0.037(2) 0.013(2) 0.023(2)
F3 0.068(3) 0.091(3) 0.069(2) 0.014(2) 0.001(2) -0.032(2)
F4 0.054(2) 0.156(5) 0.125(4) 0.078(4) 0.026(3) 0.000(3)
F5 0.111(4) 0.067(2) 0.061(2) 0.0153(19) -0.005(2) 0.025(2)
F6 0.147(5) 0.139(5) 0.047(2) -0.032(3) -0.008(3) 0.060(4)

loop_
_atom_type_symbol
_atom_type_description
_atom_type_scat_dispersion_real
_atom_type_scat_dispersion_imag
_atom_type_scat_source
C C 0.0033 0.0016 'International Tables Vol C Tables 4.2.6.8 and 6.1.1.4'
H H 0.0000 0.0000 'International Tables Vol C Tables 4.2.6.8 and 6.1.1.4'
N N 0.0061 0.0033 'International Tables Vol C Tables 4.2.6.8 and 6.1.1.4'
O O 0.0106 0.0060 'International Tables Vol C Tables 4.2.6.8 and 6.1.1.4'
Au Au -2.0133 8.8022 'International Tables Vol C Tables 4.2.6.8 and 6.1.1.4'
P P 0.1023 0.0942 'International Tables Vol C Tables 4.2.6.8 and 6.1.1.4'
Sb Sb -0.5866 1.5461 'International Tables Vol C Tables 4.2.6.8 and 6.1.1.4'
F F 0.0171 0.0103 'International Tables Vol C Tables 4.2.6.8 and 6.1.1.4'

loop_
_geom_angle_atom_site_label_1
_geom_angle_atom_site_label_2
_geom_angle_atom_site_label_3
_geom_angle
N Au P 178.29(11)
O1 P C11 104.4(2)
O1 P C17 103.5(2)
C11 P C17 107.9(2)
O1 P Au 114.10(14)
C11 P Au 111.46(16)
C17 P Au 114.63(16)
C3 O2 C8 118.6(4)
C5 O3 C9 118.6(4)
C7 O4 C10 118.0(4)
C1 N Au 176.3(4)
N C1 C2 179.4(5)
C3 C2 C7 120.0(4)
C3 C2 C1 119.6(4)
C7 C2 C1 120.3(4)
O2 C3 C4 125.0(4)
O2 C3 C2 114.8(4)
C4 C3 C2 120.2(4)
C5 C4 C3 118.4(4)
O3 C5 C4 124.0(4)
O3 C5 C6 113.6(4)
C4 C5 C6 122.4(4)
C7 C6 C5 118.9(4)
O4 C7 C6 125.5(4)
O4 C7 C2 114.5(4)
C6 C7 C2 120.0(4)
C16 C11 C12 118.9(5)
C16 C11 P 119.4(4)
C12 C11 P 121.6(5)
C13 C12 C11 120.3(7)
C14 C13 C12 121.3(7)
C13 C14 C15 119.5(6)
C16 C15 C14 120.1(8)
C15 C16 C11 119.8(6)
C19 C17 C18 110.3(5)
C19 C17 C20 111.0(5)
C18 C17 C20 110.0(5)
C19 C17 P 110.1(4)
C18 C17 P 108.4(3)
C20 C17 P 107.0(4)
F6 Sb F3 90.9(3)
F6 Sb F2 89.9(2)
F3 Sb F2 89.7(2)
F6 Sb F5 90.1(2)
F3 Sb F5 92.2(2)
F2 Sb F5 178.2(2)
F6 Sb F4 90.2(3)
F3 Sb F4 178.8(3)
F2 Sb F4 89.8(2)
F5 Sb F4 88.3(2)
F6 Sb F1 179.2(3)
F3 Sb F1 88.4(2)
F2 Sb F1 90.6(2)
F5 Sb F1 89.4(2)
F4 Sb F1 90.5(3)

loop_
_geom_bond_atom_site_label_1
_geom_bond_atom_site_label_2
_geom_bond_distance
Au N 2.046(4)
Au P 2.2233(10)
P O1 1.598(3)
P C11 1.793(5)
P C17 1.834(5)
O2 C3 1.348(5)
O2 C8 1.429(6)
O3 C5 1.346(5)
O3 C9 1.437(7)
O4 C7 1.348(5)
O4 C10 1.424(6)
N C1 1.135(5)
C1 C2 1.414(5)
C2 C3 1.400(6)
C2 C7 1.407(6)
C3 C4 1.389(6)
C4 C5 1.389(7)
C5 C6 1.396(6)
C6 C7 1.375(6)
C11 C16 1.383(8)
C11 C12 1.391(7)
C12 C13 1.362(10)
C13 C14 1.348(13)
C14 C15 1.390(12)
C15 C16 1.379(8)
C17 C19 1.525(7)
C17 C18 1.529(7)
C17 C20 1.529(8)
Sb F6 1.842(4)
Sb F3 1.858(4)
Sb F2 1.858(4)
Sb F5 1.860(4)
Sb F4 1.867(4)
Sb F1 1.873(4)
